data_7063347
loop_
_publ_author_name
'Moskalik, Mikhail Yu.'
'Garagan, Ivan A.'
'Shainyan, Bagrat A.'
'Yarovaya, Olga I.'
'Ganin, Anton S.'
'Astakhova, Vera V.'
'Sterkhova, Irina V.'
'Zinchenko, Sergey V.'
'Salakhutdinov, Nariman F.'
'Radzhabov, Amirbek D.'

_publ_section_title
;
 Halosulfonamidation of camphene: chemo and stereoselectivity,
 rearrangement, solvent interception, heterocyclization
;
_journal_issue 30
_journal_name_full 'New Journal of Chemistry'
_journal_page_first 13506
_journal_page_last 13513
_journal_paper_doi 10.1039/D4NJ02582B
_journal_volume 48
_journal_year 2024
_chemical_formula_moiety 'C11 H17 Br F3 N O2 S'
_chemical_formula_sum 'C11 H17 Br F3 N O2 S'
_chemical_formula_weight 364.22
_chemical_name_systematic N-(1-(Bromomethyl)-7,7-dimethylbicyclo[2.2.1]heptan-2-yl)trifluoromethanesulfonamide
_space_group_crystal_system triclinic
_space_group_IT_number 2
_space_group_name_Hall '-P 1'
_space_group_name_H-M_alt 'P -1'
_atom_sites_solution_hydrogens geom
_audit_creation_date 2023-11-09
_audit_creation_method
;
Olex2 1.5
(compiled 2023.08.24 svn.re1ec1418 for OlexSys, GUI svn.r6817)
;
_audit_update_record
;
2023-11-09 deposited with the CCDC.	2024-07-01 downloaded from the CCDC.
;
_cell_angle_alpha 75.804(8)
_cell_angle_beta 81.317(7)
_cell_angle_gamma 85.101(9)
_cell_formula_units_Z 2
_cell_length_a 7.6458(8)
_cell_length_b 8.4634(10)
_cell_length_c 11.3756(8)
_cell_measurement_reflns_used 3071
_cell_measurement_temperature 150
_cell_measurement_theta_max 28.2790
_cell_measurement_theta_min 2.7070
_cell_volume 704.55(12)
_computing_cell_refinement 'CrysAlisPro 1.171.42.49 (Rigaku OD, 2022)'
_computing_data_collection 'CrysAlisPro 1.171.42.49 (Rigaku OD, 2022)'
_computing_data_reduction 'CrysAlisPro 1.171.42.49 (Rigaku OD, 2022)'
_computing_molecular_graphics 'Olex2 1.5 (Dolomanov et al., 2009)'
_computing_publication_material 'Olex2 1.5 (Dolomanov et al., 2009)'
_computing_structure_refinement 'SHELXL 2018/3 (Sheldrick, 2015)'
_computing_structure_solution 'SHELXT 2018/2 (Sheldrick, 2018)'
_diffrn_ambient_temperature 150.00
_diffrn_detector_area_resol_mean 5.8140
_diffrn_measured_fraction_theta_full 0.981
_diffrn_measured_fraction_theta_max 0.978
_diffrn_measurement_details
;
List of Runs (angles in degrees, time in seconds):

  # Type    Start    End  Width  t~exp~   \w     \q     \k     \f   Frames
#--------------------------------------------------------------------------
  1  \w    -46.00  38.00   1.00   10.00    --  -16.00  72.00 -60.00   84
  2  \w   -106.00  10.00   1.00   10.00    --  -16.00 -53.00   0.00  116
  3  \w   -106.00 -34.00   1.00   10.00    --  -16.00 -53.00-180.00   72
  4  \w     41.00  67.00   1.00   10.00    --  -16.00  72.00 -60.00   26
  5  \w    -46.00  17.00   1.00   10.00    --  -16.00  72.00   0.00   63
  6  \w    -39.00  36.00   1.00   10.00    --  -16.00  35.00 -60.00   75
  7  \w    -63.00  47.00   1.00   10.00    --   17.00 -53.00 120.00  110
;
_diffrn_measurement_device 'abstract diffractometer'
_diffrn_measurement_device_type 'esperanto-CrysAlisPro-abstract goniometer imported esperanto images'
_diffrn_measurement_method '\w scans'
_diffrn_radiation_type MoK\a
_diffrn_radiation_wavelength 0.71073
_diffrn_reflns_av_R_equivalents 0.0437
_diffrn_reflns_av_unetI/netI 0.0598
_diffrn_reflns_Laue_measured_fraction_full 0.981
_diffrn_reflns_Laue_measured_fraction_max 0.978
_diffrn_reflns_limit_h_max 9
_diffrn_reflns_limit_h_min -9
_diffrn_reflns_limit_k_max 10
_diffrn_reflns_limit_k_min -10
_diffrn_reflns_limit_l_max 14
_diffrn_reflns_limit_l_min -14
_diffrn_reflns_number 6375
_diffrn_reflns_point_group_measured_fraction_full 0.981
_diffrn_reflns_point_group_measured_fraction_max 0.978
_diffrn_reflns_theta_full 25.242
_diffrn_reflns_theta_max 25.997
_diffrn_reflns_theta_min 2.485
_exptl_absorpt_coefficient_mu 3.096
_exptl_absorpt_correction_T_max 1.00000
_exptl_absorpt_correction_T_min 0.37410
_exptl_absorpt_correction_type multi-scan
_exptl_absorpt_process_details
;
CrysAlisPro 1.171.42.49 (Rigaku Oxford Diffraction, 2022)
Empirical absorption correction using spherical harmonics,
implemented in SCALE3 ABSPACK scaling algorithm.
;
_exptl_crystal_colour 'clear light white'
_exptl_crystal_colour_lustre clear
_exptl_crystal_colour_modifier light
_exptl_crystal_colour_primary white
_exptl_crystal_density_diffrn 1.717
_exptl_crystal_description prism
_exptl_crystal_F_000 368
_exptl_crystal_size_max 0.2
_exptl_crystal_size_mid 0.17
_exptl_crystal_size_min 0.15
_refine_diff_density_max 0.658
_refine_diff_density_min -0.835
_refine_diff_density_rms 0.089
_refine_ls_extinction_method none
_refine_ls_goodness_of_fit_ref 0.974
_refine_ls_hydrogen_treatment constr
_refine_ls_matrix_type full
_refine_ls_number_parameters 174
_refine_ls_number_reflns 2717
_refine_ls_number_restraints 0
_refine_ls_restrained_S_all 0.974
_refine_ls_R_factor_all 0.0589
_refine_ls_R_factor_gt 0.0426
_refine_ls_shift/su_max 0.001
_refine_ls_shift/su_mean 0.000
_refine_ls_structure_factor_coef Fsqd
_refine_ls_weighting_details 'w=1/[\s^2^(Fo^2^)+(0.0570P)^2^] where P=(Fo^2^+2Fc^2^)/3'
_refine_ls_weighting_scheme calc
_refine_ls_wR_factor_gt 0.0971
_refine_ls_wR_factor_ref 0.1012
_reflns_Friedel_coverage 0.000
_reflns_number_gt 1983
_reflns_number_total 2717
_reflns_threshold_expression 'I > 2\s(I)'
_cod_data_source_file d4nj02582b2.cif
_cod_data_source_block 5a
_cod_depositor_comments 'Adding full bibliography for 7063345--7063349.cif.'
_cod_original_cell_volume 704.55(13)
_cod_database_code 7063347
_shelx_shelxl_version_number 2018/3
_shelx_space_group_comment
;
The symmetry employed for this shelxl refinement is uniquely defined
by the following loop, which should always be used as a source of
symmetry information in preference to the above space-group names.
They are only intended as comments.
;
_shelx_estimated_absorpt_t_max 0.654
_shelx_estimated_absorpt_t_min 0.576
_olex2_refinement_description
;
1. Fixed Uiso
 At 1.2 times of:
  All C(H) groups, All C(H,H) groups, All N(H) groups
 At 1.5 times of:
  All C(H,H,H) groups
2.a Ternary CH refined with riding coordinates:
 C2(H2), C4(H4)
2.b Secondary CH2 refined with riding coordinates:
 C8(H8A,H8B), C6(H6A,H6B), C3(H3A,H3B), C5(H5A,H5B)
2.c Aromatic/amide H refined with riding coordinates:
 N1(H1)
2.d Idealised Me refined as rotating group:
 C9(H9A,H9B,H9C), C10(H10A,H10B,H10C)
;
_olex2_submission_special_instructions 'No special instructions were received'
_oxdiff_exptl_absorpt_empirical_details
;
Empirical correction (ABSPACK) includes:
- Absorption correction using spherical harmonics
- Frame scaling
- Detector area scaling
;

loop_
_space_group_symop_operation_xyz
'x, y, z'
'-x, -y, -z'

loop_
_atom_site_label
_atom_site_type_symbol
_atom_site_fract_x
_atom_site_fract_y
_atom_site_fract_z
_atom_site_U_iso_or_equiv
_atom_site_adp_type
_atom_site_occupancy
_atom_site_site_symmetry_order
_atom_site_calc_flag
_atom_site_refinement_flags_posn
_atom_site_refinement_flags_adp
_atom_site_refinement_flags_occupancy
_atom_site_disorder_assembly
_atom_site_disorder_group
Br1 Br 0.74715(5) 0.65344(4) 0.10353(4) 0.05263(18) Uani 1 1 d . . . . .
S1 S 0.29548(10) 0.42688(10) 0.40976(7) 0.0244(2) Uani 1 1 d . . . . .
O1 O 0.2994(3) 0.4396(3) 0.53172(18) 0.0313(5) Uani 1 1 d . . . . .
F2 F 0.3572(3) 0.7352(3) 0.3430(2) 0.0577(6) Uani 1 1 d . . . . .
F3 F 0.0833(3) 0.6836(3) 0.3747(2) 0.0598(7) Uani 1 1 d . . . . .
F1 F 0.2456(3) 0.6476(3) 0.21279(18) 0.0642(7) Uani 1 1 d . . . . .
O2 O 0.1710(3) 0.3331(3) 0.3817(2) 0.0387(6) Uani 1 1 d . . . . .
N1 N 0.4882(3) 0.3804(3) 0.3528(2) 0.0252(6) Uani 1 1 d . . . . .
H1 H 0.578278 0.394178 0.388499 0.030 Uiso 1 1 calc R U . . .
C1 C 0.7235(4) 0.3058(4) 0.1913(3) 0.0196(6) Uani 1 1 d . . . . .
C8 C 0.8329(4) 0.4430(4) 0.1965(3) 0.0279(7) Uani 1 1 d . . . . .
H8A H 0.957504 0.420940 0.163482 0.033 Uiso 1 1 calc R U . . .
H8B H 0.829867 0.447665 0.282928 0.033 Uiso 1 1 calc R U . . .
C2 C 0.5246(4) 0.3145(4) 0.2419(3) 0.0246(7) Uani 1 1 d . . . . .
H2 H 0.457692 0.383527 0.176971 0.030 Uiso 1 1 calc R U . . .
C7 C 0.7898(4) 0.1311(4) 0.2580(3) 0.0279(7) Uani 1 1 d . . . . .
C9 C 0.7844(5) 0.1030(5) 0.3971(3) 0.0429(9) Uani 1 1 d . . . . .
H9A H 0.864817 0.175917 0.414636 0.064 Uiso 1 1 calc R U . . .
H9B H 0.821442 -0.010619 0.431458 0.064 Uiso 1 1 calc R U . . .
H9C H 0.663477 0.125841 0.434036 0.064 Uiso 1 1 calc R U . . .
C6 C 0.7237(4) 0.2847(4) 0.0600(3) 0.0323(8) Uani 1 1 d . . . . .
H6A H 0.635248 0.361309 0.017658 0.039 Uiso 1 1 calc R U . . .
H6B H 0.842092 0.303122 0.011364 0.039 Uiso 1 1 calc R U . . .
C11 C 0.2432(5) 0.6357(5) 0.3297(3) 0.0370(9) Uani 1 1 d . . . . .
C3 C 0.4760(4) 0.1342(4) 0.2651(3) 0.0391(9) Uani 1 1 d . . . . .
H3A H 0.438537 0.087979 0.353227 0.047 Uiso 1 1 calc R U . . .
H3B H 0.379468 0.124680 0.218609 0.047 Uiso 1 1 calc R U . . .
C4 C 0.6466(4) 0.0479(4) 0.2201(3) 0.0383(9) Uani 1 1 d . . . . .
H4 H 0.650340 -0.073400 0.250982 0.046 Uiso 1 1 calc R U . . .
C5 C 0.6743(5) 0.1061(5) 0.0800(3) 0.0450(10) Uani 1 1 d . . . . .
H5A H 0.564621 0.099873 0.045279 0.054 Uiso 1 1 calc R U . . .
H5B H 0.771242 0.041036 0.042937 0.054 Uiso 1 1 calc R U . . .
C10 C 0.9786(4) 0.0830(5) 0.2083(4) 0.0436(9) Uani 1 1 d . . . . .
H10A H 0.994072 0.115022 0.118657 0.065 Uiso 1 1 calc R U . . .
H10B H 0.999606 -0.035388 0.235252 0.065 Uiso 1 1 calc R U . . .
H10C H 1.063023 0.138469 0.239020 0.065 Uiso 1 1 calc R U . . .

loop_
_atom_site_aniso_label
_atom_site_aniso_U_11
_atom_site_aniso_U_22
_atom_site_aniso_U_33
_atom_site_aniso_U_23
_atom_site_aniso_U_13
_atom_site_aniso_U_12
Br1 0.0608(3) 0.0198(2) 0.0648(3) 0.00067(19) 0.0148(2) -0.00514(18)
S1 0.0228(4) 0.0302(5) 0.0214(4) -0.0104(3) 0.0030(3) -0.0060(3)
O1 0.0319(12) 0.0460(15) 0.0174(12) -0.0115(11) 0.0031(9) -0.0086(11)
F2 0.0672(15) 0.0319(14) 0.0707(16) -0.0065(12) -0.0026(12) -0.0127(12)
F3 0.0445(13) 0.0597(16) 0.0602(15) -0.0062(12) 0.0127(11) 0.0216(11)
F1 0.0863(18) 0.0733(18) 0.0250(12) -0.0057(11) -0.0063(11) 0.0217(14)
O2 0.0288(12) 0.0520(17) 0.0431(14) -0.0262(13) 0.0028(10) -0.0153(11)
N1 0.0219(13) 0.0327(16) 0.0244(14) -0.0139(12) -0.0008(11) -0.0032(11)
C1 0.0241(15) 0.0184(17) 0.0162(15) -0.0046(13) -0.0003(12) -0.0031(13)
C8 0.0301(17) 0.0246(19) 0.0284(18) -0.0088(15) 0.0059(14) -0.0081(14)
C2 0.0263(16) 0.0258(19) 0.0259(17) -0.0149(14) -0.0013(13) -0.0028(14)
C7 0.0288(17) 0.0219(18) 0.0309(18) -0.0044(14) -0.0015(14) -0.0005(14)
C9 0.051(2) 0.035(2) 0.032(2) 0.0095(16) -0.0042(17) 0.0026(18)
C6 0.0388(19) 0.037(2) 0.0222(18) -0.0123(16) -0.0016(14) 0.0019(16)
C11 0.038(2) 0.042(2) 0.029(2) -0.0114(17) 0.0001(15) 0.0050(17)
C3 0.0337(19) 0.036(2) 0.053(2) -0.0233(18) 0.0051(16) -0.0123(16)
C4 0.042(2) 0.022(2) 0.053(2) -0.0186(18) 0.0055(17) -0.0066(16)
C5 0.044(2) 0.046(3) 0.055(3) -0.034(2) 0.0012(18) -0.0058(18)
C10 0.038(2) 0.030(2) 0.056(2) -0.0064(18) 0.0007(17) 0.0080(17)

loop_
_atom_type_symbol
_atom_type_description
_atom_type_scat_dispersion_real
_atom_type_scat_dispersion_imag
_atom_type_scat_source
C C 0.0033 0.0016 'International Tables Vol C Tables 4.2.6.8 and 6.1.1.4'
H H 0.0000 0.0000 'International Tables Vol C Tables 4.2.6.8 and 6.1.1.4'
Br Br -0.2901 2.4595 'International Tables Vol C Tables 4.2.6.8 and 6.1.1.4'
F F 0.0171 0.0103 'International Tables Vol C Tables 4.2.6.8 and 6.1.1.4'
N N 0.0061 0.0033 'International Tables Vol C Tables 4.2.6.8 and 6.1.1.4'
O O 0.0106 0.0060 'International Tables Vol C Tables 4.2.6.8 and 6.1.1.4'
S S 0.1246 0.1234 'International Tables Vol C Tables 4.2.6.8 and 6.1.1.4'

loop_
_geom_angle_atom_site_label_1
_geom_angle_atom_site_label_2
_geom_angle_atom_site_label_3
_geom_angle
_geom_angle_site_symmetry_1
_geom_angle_site_symmetry_3
_geom_angle_publ_flag
O1 S1 N1 109.00(13) . . ?
O1 S1 C11 103.30(15) . . ?
O2 S1 O1 121.52(14) . . ?
O2 S1 N1 110.35(13) . . ?
O2 S1 C11 104.90(16) . . ?
N1 S1 C11 106.50(15) . . ?
S1 N1 H1 118.5 . . ?
C2 N1 S1 123.0(2) . . ?
C2 N1 H1 118.5 . . ?
C8 C1 C2 117.5(2) . . ?
C8 C1 C7 115.3(2) . . ?
C8 C1 C6 113.4(2) . . ?
C2 C1 C7 103.7(2) . . ?
C2 C1 C6 103.6(2) . . ?
C6 C1 C7 101.5(2) . . ?
Br1 C8 H8A 109.2 . . ?
Br1 C8 H8B 109.2 . . ?
C1 C8 Br1 112.1(2) . . ?
C1 C8 H8A 109.2 . . ?
C1 C8 H8B 109.2 . . ?
H8A C8 H8B 107.9 . . ?
N1 C2 C1 113.3(2) . . ?
N1 C2 H2 109.3 . . ?
N1 C2 C3 113.5(3) . . ?
C1 C2 H2 109.3 . . ?
C1 C2 C3 101.9(2) . . ?
C3 C2 H2 109.3 . . ?
C9 C7 C1 115.2(3) . . ?
C4 C7 C1 93.2(2) . . ?
C4 C7 C9 114.1(3) . . ?
C4 C7 C10 114.4(3) . . ?
C10 C7 C1 113.5(3) . . ?
C10 C7 C9 106.4(3) . . ?
C7 C9 H9A 109.5 . . ?
C7 C9 H9B 109.5 . . ?
C7 C9 H9C 109.5 . . ?
H9A C9 H9B 109.5 . . ?
H9A C9 H9C 109.5 . . ?
H9B C9 H9C 109.5 . . ?
C1 C6 H6A 111.0 . . ?
C1 C6 H6B 111.0 . . ?
H6A C6 H6B 109.0 . . ?
C5 C6 C1 103.7(3) . . ?
C5 C6 H6A 111.0 . . ?
C5 C6 H6B 111.0 . . ?
F2 C11 S1 111.0(2) . . ?
F2 C11 F3 108.3(3) . . ?
F3 C11 S1 109.6(3) . . ?
F1 C11 S1 111.2(2) . . ?
F1 C11 F2 108.3(3) . . ?
F1 C11 F3 108.4(3) . . ?
C2 C3 H3A 110.9 . . ?
C2 C3 H3B 110.9 . . ?
H3A C3 H3B 109.0 . . ?
C4 C3 C2 104.1(2) . . ?
C4 C3 H3A 110.9 . . ?
C4 C3 H3B 110.9 . . ?
C7 C4 C3 103.5(2) . . ?
C7 C4 H4 114.2 . . ?
C7 C4 C5 103.0(3) . . ?
C3 C4 H4 114.2 . . ?
C3 C4 C5 106.6(3) . . ?
C5 C4 H4 114.2 . . ?
C6 C5 H5A 111.3 . . ?
C6 C5 H5B 111.3 . . ?
C4 C5 C6 102.5(3) . . ?
C4 C5 H5A 111.3 . . ?
C4 C5 H5B 111.3 . . ?
H5A C5 H5B 109.2 . . ?
C7 C10 H10A 109.5 . . ?
C7 C10 H10B 109.5 . . ?
C7 C10 H10C 109.5 . . ?
H10A C10 H10B 109.5 . . ?
H10A C10 H10C 109.5 . . ?
H10B C10 H10C 109.5 . . ?

loop_
_geom_bond_atom_site_label_1
_geom_bond_atom_site_label_2
_geom_bond_distance
_geom_bond_site_symmetry_2
_geom_bond_publ_flag
Br1 C8 1.951(3) . ?
S1 O1 1.422(2) . ?
S1 O2 1.408(2) . ?
S1 N1 1.576(2) . ?
S1 C11 1.820(4) . ?
F2 C11 1.311(4) . ?
F3 C11 1.323(4) . ?
F1 C11 1.306(4) . ?
N1 H1 0.8800 . ?
N1 C2 1.480(4) . ?
C1 C8 1.506(4) . ?
C1 C2 1.545(4) . ?
C1 C7 1.567(4) . ?
C1 C6 1.547(4) . ?
C8 H8A 0.9900 . ?
C8 H8B 0.9900 . ?
C2 H2 1.0000 . ?
C2 C3 1.551(4) . ?
C7 C9 1.536(4) . ?
C7 C4 1.518(4) . ?
C7 C10 1.528(4) . ?
C9 H9A 0.9800 . ?
C9 H9B 0.9800 . ?
C9 H9C 0.9800 . ?
C6 H6A 0.9900 . ?
C6 H6B 0.9900 . ?
C6 C5 1.543(5) . ?
C3 H3A 0.9900 . ?
C3 H3B 0.9900 . ?
C3 C4 1.522(4) . ?
C4 H4 1.0000 . ?
C4 C5 1.535(5) . ?
C5 H5A 0.9900 . ?
C5 H5B 0.9900 . ?
C10 H10A 0.9800 . ?
C10 H10B 0.9800 . ?
C10 H10C 0.9800 . ?

loop_
_geom_torsion_atom_site_label_1
_geom_torsion_atom_site_label_2
_geom_torsion_atom_site_label_3
_geom_torsion_atom_site_label_4
_geom_torsion
_geom_torsion_site_symmetry_1
_geom_torsion_site_symmetry_2
_geom_torsion_site_symmetry_3
_geom_torsion_site_symmetry_4
_geom_torsion_publ_flag
S1 N1 C2 C1 170.3(2) . . . . ?
S1 N1 C2 C3 -74.1(3) . . . . ?
O1 S1 N1 C2 163.0(2) . . . . ?
O1 S1 C11 F2 55.3(2) . . . . ?
O1 S1 C11 F3 -64.2(3) . . . . ?
O1 S1 C11 F1 175.9(2) . . . . ?
O2 S1 N1 C2 27.2(3) . . . . ?
O2 S1 C11 F2 -176.4(2) . . . . ?
O2 S1 C11 F3 64.0(3) . . . . ?
O2 S1 C11 F1 -55.8(3) . . . . ?
N1 S1 C11 F2 -59.4(2) . . . . ?
N1 S1 C11 F3 -179.0(2) . . . . ?
N1 S1 C11 F1 61.2(3) . . . . ?
N1 C2 C3 C4 -124.8(3) . . . . ?
C1 C2 C3 C4 -2.7(3) . . . . ?
C1 C7 C4 C3 -54.5(3) . . . . ?
C1 C7 C4 C5 56.4(3) . . . . ?
C1 C6 C5 C4 1.6(3) . . . . ?
C8 C1 C2 N1 -37.9(4) . . . . ?
C8 C1 C2 C3 -160.2(3) . . . . ?
C8 C1 C7 C9 64.0(3) . . . . ?
C8 C1 C7 C4 -177.4(2) . . . . ?
C8 C1 C7 C10 -59.1(3) . . . . ?
C8 C1 C6 C5 157.7(3) . . . . ?
C2 C1 C8 Br1 -60.4(3) . . . . ?
C2 C1 C7 C9 -65.8(3) . . . . ?
C2 C1 C7 C4 52.8(2) . . . . ?
C2 C1 C7 C10 171.1(2) . . . . ?
C2 C1 C6 C5 -73.9(3) . . . . ?
C2 C3 C4 C7 37.5(3) . . . . ?
C2 C3 C4 C5 -70.7(3) . . . . ?
C7 C1 C8 Br1 176.90(19) . . . . ?
C7 C1 C2 N1 90.5(3) . . . . ?
C7 C1 C2 C3 -31.7(3) . . . . ?
C7 C1 C6 C5 33.4(3) . . . . ?
C7 C4 C5 C6 -37.6(3) . . . . ?
C9 C7 C4 C3 65.0(4) . . . . ?
C9 C7 C4 C5 175.9(3) . . . . ?
C6 C1 C8 Br1 60.5(3) . . . . ?
C6 C1 C2 N1 -163.8(3) . . . . ?
C6 C1 C2 C3 73.9(3) . . . . ?
C6 C1 C7 C9 -173.1(3) . . . . ?
C6 C1 C7 C4 -54.5(3) . . . . ?
C6 C1 C7 C10 63.9(3) . . . . ?
C11 S1 N1 C2 -86.1(3) . . . . ?
C3 C4 C5 C6 70.9(3) . . . . ?
C10 C7 C4 C3 -172.1(3) . . . . ?
C10 C7 C4 C5 -61.2(4) . . . . ?
